data_1558017
loop_
_publ_author_name
'M\"uller, Matthias'
'Karttunen, Antti J.'
'Buchner, Magnus R.'

_publ_section_title
;
 Speciation of Be2+ in acidic liquid ammonia and formation of tetra- and
 octanuclear beryllium amido clusters
;
_journal_issue 21
_journal_name_full 'Chemical Science'
_journal_page_first 5415
_journal_page_last 5422
_journal_paper_doi 10.1039/D0SC01112F
_journal_volume 11
_journal_year 2020
_chemical_formula_moiety '[Be4(NH2)6(NH3)4]2I6(NH3)'
_chemical_formula_sum 'Be4 H42 I2 N16'
_chemical_formula_weight 556.33
_space_group_crystal_system monoclinic
_space_group_IT_number 15
_space_group_name_Hall '-C 2yc'
_space_group_name_H-M_alt 'C 1 2/c 1'
_atom_sites_solution_hydrogens mixed
_audit_creation_method SHELXL-2014/7
_audit_update_record
;
2020-02-06 deposited with the CCDC.	2020-05-04 downloaded from the CCDC.
;
_cell_angle_alpha 90
_cell_angle_beta 112.2170(10)
_cell_angle_gamma 90
_cell_formula_units_Z 4
_cell_length_a 14.0852(2)
_cell_length_b 10.17190(10)
_cell_length_c 18.4646(2)
_cell_measurement_reflns_used 39920
_cell_measurement_temperature 100(2)
_cell_measurement_theta_max 152.92
_cell_measurement_theta_min 10.35
_cell_volume 2449.08(5)
_computing_structure_refinement 'SHELXL-2014/7 (Sheldrick, 2014)'
_diffrn_ambient_temperature 100(2)
_diffrn_detector_area_resol_mean 5.81
_diffrn_measured_fraction_theta_full 1.000
_diffrn_measured_fraction_theta_max 0.998
_diffrn_measurement_device_type 'STOE STADIVARI'
_diffrn_measurement_method 'rotation method, \w scans'
_diffrn_radiation_type CuK\a
_diffrn_radiation_wavelength 1.54178
_diffrn_reflns_av_R_equivalents 0.0373
_diffrn_reflns_av_unetI/netI 0.0160
_diffrn_reflns_Laue_measured_fraction_full 1.000
_diffrn_reflns_Laue_measured_fraction_max 0.998
_diffrn_reflns_limit_h_max 16
_diffrn_reflns_limit_h_min -17
_diffrn_reflns_limit_k_max 12
_diffrn_reflns_limit_k_min -12
_diffrn_reflns_limit_l_max 23
_diffrn_reflns_limit_l_min -14
_diffrn_reflns_number 21462
_diffrn_reflns_point_group_measured_fraction_full 1.000
_diffrn_reflns_point_group_measured_fraction_max 0.998
_diffrn_reflns_theta_full 67.679
_diffrn_reflns_theta_max 75.696
_diffrn_reflns_theta_min 5.175
_diffrn_source 'GeniX 3D HF Cu'
_exptl_absorpt_coefficient_mu 20.295
_exptl_absorpt_correction_type multi-scan
_exptl_crystal_colour colorless
_exptl_crystal_density_diffrn 1.509
_exptl_crystal_description block
_exptl_crystal_F_000 1104
_exptl_crystal_size_max 0.11
_exptl_crystal_size_mid 0.10
_exptl_crystal_size_min 0.09
_exptl_transmission_factor_max 0.0089
_exptl_transmission_factor_min 0.0003
_refine_diff_density_max 1.605
_refine_diff_density_min -0.805
_refine_diff_density_rms 0.161
_refine_ls_extinction_coef 0.00068(5)
_refine_ls_extinction_expression Fc^*^=kFc[1+0.001xFc^2^\l^3^/sin(2\q)]^-1/4^
_refine_ls_extinction_method 'SHELXL-2014/7 (Sheldrick 2014'
_refine_ls_goodness_of_fit_ref 1.072
_refine_ls_hydrogen_treatment mixed
_refine_ls_matrix_type full
_refine_ls_number_parameters 140
_refine_ls_number_reflns 2547
_refine_ls_number_restraints 0
_refine_ls_restrained_S_all 1.072
_refine_ls_R_factor_all 0.0344
_refine_ls_R_factor_gt 0.0343
_refine_ls_shift/su_max 0.002
_refine_ls_shift/su_mean 0.000
_refine_ls_structure_factor_coef Fsqd
_refine_ls_weighting_details 'w=1/[\s^2^(Fo^2^)+(0.0689P)^2^+3.9091P] where P=(Fo^2^+2Fc^2^)/3'
_refine_ls_weighting_scheme calc
_refine_ls_wR_factor_gt 0.0885
_refine_ls_wR_factor_ref 0.0886
_reflns_Friedel_coverage 0.000
_reflns_number_gt 2518
_reflns_number_total 2547
_reflns_threshold_expression 'I > 2\s(I)'
_cod_data_source_file d0sc01112f2.cif
_cod_data_source_block 6
_cod_depositor_comments
;Adding full bibliography for 1558013--1558021.cif.

 Adding full bibliography for 1558013--1558021.cif.
;
_cod_original_sg_symbol_H-M 'C 2/c'
_cod_database_code 1558017
_shelx_shelxl_version_number 2014/7
_shelx_space_group_comment
;
The symmetry employed for this shelxl refinement is uniquely defined
by the following loop, which should always be used as a source of
symmetry information in preference to the above space-group names.
They are only intended as comments.
;

loop_
_space_group_symop_operation_xyz
'x, y, z'
'-x, y, -z+1/2'
'x+1/2, y+1/2, z'
'-x+1/2, y+1/2, -z+1/2'
'-x, -y, -z'
'x, -y, z-1/2'
'-x+1/2, -y+1/2, -z'
'x+1/2, -y+1/2, z-1/2'

loop_
_atom_site_label
_atom_site_type_symbol
_atom_site_fract_x
_atom_site_fract_y
_atom_site_fract_z
_atom_site_U_iso_or_equiv
_atom_site_adp_type
_atom_site_occupancy
_atom_site_site_symmetry_order
_atom_site_calc_flag
_atom_site_refinement_flags_posn
_atom_site_refinement_flags_adp
_atom_site_refinement_flags_occupancy
_atom_site_disorder_assembly
_atom_site_disorder_group
Be1 Be 0.4021(2) 0.5935(3) 0.25341(18) 0.0152(6) Uani 1 1 d . . . . .
Be2 Be 0.5456(3) 0.7889(4) 0.3322(2) 0.0172(6) Uani 1 1 d . . . . .
I1 I 0.54487(2) 0.76760(2) 0.59443(2) 0.02094(13) Uani 1 1 d . . . . .
N1 N 0.35734(16) 0.6885(2) 0.17052(13) 0.0178(4) Uani 1 1 d . . . . .
H1A H 0.3036 0.7382 0.1705 0.021 Uiso 1 1 calc R U . . .
H1B H 0.3350 0.6360 0.1274 0.021 Uiso 1 1 calc R U . . .
N2 N 0.44771(16) 0.6917(2) 0.33529(12) 0.0165(4) Uani 1 1 d . . . . .
H2A H 0.3961 0.7432 0.3376 0.020 Uiso 1 1 calc R U . . .
H2B H 0.4708 0.6406 0.3790 0.020 Uiso 1 1 calc R U . . .
N3 N 0.5000 0.8865(3) 0.2500 0.0177(6) Uani 1 2 d S T P . .
H3A H 0.5512 0.9390 0.2479 0.021 Uiso 0.5 1 calc R U P . .
H3B H 0.4488 0.9390 0.2521 0.021 Uiso 0.5 1 calc R U P . .
N4 N 0.5000 0.4965(3) 0.2500 0.0157(6) Uani 1 2 d S T P . .
H4A H 0.4765 0.4441 0.2069 0.019 Uiso 0.5 1 calc R U P . .
H4B H 0.5235 0.4441 0.2931 0.019 Uiso 0.5 1 calc R U P . .
N5 N 0.30204(16) 0.4918(2) 0.25973(12) 0.0174(4) Uani 1 1 d . . . . .
H5A H 0.2610 0.5404 0.2774 0.026 Uiso 1 1 calc R U . . .
H5B H 0.3300 0.4243 0.2934 0.026 Uiso 1 1 calc R U . . .
H5C H 0.2642 0.4589 0.2116 0.026 Uiso 1 1 calc R U . . .
N6 N 0.40822(18) 0.8909(3) 0.08252(13) 0.0205(5) Uani 1 1 d . . . . .
H6A H 0.3428 0.9165 0.0735 0.031 Uiso 1 1 calc R U . . .
H6B H 0.4094 0.8450 0.0406 0.031 Uiso 1 1 calc R U . . .
H6C H 0.4490 0.9631 0.0902 0.031 Uiso 1 1 calc R U . . .
N7 N 0.18421(19) 0.4064(3) 0.08284(14) 0.0231(5) Uani 1 1 d . . . . .
N8 N 0.1618(2) 0.6722(3) 0.31711(16) 0.0243(5) Uani 1 1 d . . . . .
N9 N 0.8269(2) 1.0159(3) 0.47837(19) 0.0319(6) Uani 1 1 d . . . . .
H1 H 0.156(4) 0.476(5) 0.089(3) 0.042(12) Uiso 1 1 d . . . . .
H2 H 0.137(3) 0.351(5) 0.049(3) 0.036(11) Uiso 1 1 d . . . . .
H3 H 0.228(3) 0.420(5) 0.061(3) 0.038(11) Uiso 1 1 d . . . . .
H4 H 0.126(4) 0.690(6) 0.265(3) 0.056(14) Uiso 1 1 d . . . . .
H5 H 0.114(3) 0.666(5) 0.338(2) 0.037(11) Uiso 1 1 d . . . . .
H6 H 0.200(3) 0.736(4) 0.333(3) 0.018(10) Uiso 1 1 d . . . . .
H7 H 0.802(5) 1.054(8) 0.442(4) 0.09(2) Uiso 1 1 d . . . . .
H8 H 0.852(3) 0.955(5) 0.470(2) 0.029(10) Uiso 1 1 d . . . . .
H9 H 0.873(3) 1.073(4) 0.510(3) 0.032(10) Uiso 1 1 d . . . . .

loop_
_atom_site_aniso_label
_atom_site_aniso_U_11
_atom_site_aniso_U_22
_atom_site_aniso_U_33
_atom_site_aniso_U_23
_atom_site_aniso_U_13
_atom_site_aniso_U_12
Be1 0.0135(13) 0.0158(15) 0.0129(14) 0.0013(12) 0.0012(11) -0.0008(11)
Be2 0.0160(15) 0.0209(16) 0.0129(15) -0.0022(13) 0.0033(12) -0.0018(13)
I1 0.01911(16) 0.02482(18) 0.01579(16) 0.00549(5) 0.00308(10) 0.00395(5)
N1 0.0142(10) 0.0204(11) 0.0143(10) 0.0019(9) 0.0004(8) 0.0012(9)
N2 0.0166(10) 0.0189(11) 0.0124(10) 0.0002(9) 0.0036(8) 0.0008(9)
N3 0.0178(13) 0.0161(14) 0.0171(14) 0.000 0.0042(11) 0.000
N4 0.0151(13) 0.0155(14) 0.0121(13) 0.000 0.0001(10) 0.000
N5 0.0161(9) 0.0183(11) 0.0148(10) 0.0011(8) 0.0023(8) -0.0011(8)
N6 0.0216(10) 0.0217(11) 0.0151(10) 0.0041(9) 0.0036(8) 0.0031(9)
N7 0.0207(11) 0.0268(13) 0.0164(11) 0.0019(10) 0.0010(9) -0.0020(11)
N8 0.0226(11) 0.0247(14) 0.0244(12) -0.0001(10) 0.0075(9) -0.0005(10)
N9 0.0303(14) 0.0317(16) 0.0335(15) -0.0016(13) 0.0118(12) 0.0013(13)

loop_
_atom_type_symbol
_atom_type_description
_atom_type_scat_dispersion_real
_atom_type_scat_dispersion_imag
_atom_type_scat_source
Be Be 0.0038 0.0014 'International Tables Vol C Tables 4.2.6.8 and 6.1.1.4'
H H 0.0000 0.0000 'International Tables Vol C Tables 4.2.6.8 and 6.1.1.4'
N N 0.0311 0.0180 'International Tables Vol C Tables 4.2.6.8 and 6.1.1.4'
I I -0.3257 6.8362 'International Tables Vol C Tables 4.2.6.8 and 6.1.1.4'

loop_
_geom_angle_atom_site_label_1
_geom_angle_atom_site_label_2
_geom_angle_atom_site_label_3
_geom_angle
_geom_angle_site_symmetry_1
_geom_angle_site_symmetry_3
_geom_angle_publ_flag
N1 Be1 N4 108.67(19) . . ?
N1 Be1 N2 110.3(2) . . ?
N4 Be1 N2 109.12(19) . . ?
N1 Be1 N5 110.58(19) . . ?
N4 Be1 N5 109.5(2) . . ?
N2 Be1 N5 108.68(19) . . ?
N2 Be2 N3 109.0(2) . . ?
N2 Be2 N1 108.4(2) . 2_655 ?
N3 Be2 N1 110.6(2) . 2_655 ?
N2 Be2 N6 109.5(2) . 2_655 ?
N3 Be2 N6 109.3(2) . 2_655 ?
N1 Be2 N6 109.9(2) 2_655 2_655 ?
Be1 N1 Be2 109.4(2) . 2_655 ?
Be1 N1 H1A 109.8 . . ?
Be2 N1 H1A 109.8 2_655 . ?
Be1 N1 H1B 109.8 . . ?
Be2 N1 H1B 109.8 2_655 . ?
H1A N1 H1B 108.2 . . ?
Be2 N2 Be1 110.0(2) . . ?
Be2 N2 H2A 109.7 . . ?
Be1 N2 H2A 109.7 . . ?
Be2 N2 H2B 109.7 . . ?
Be1 N2 H2B 109.7 . . ?
H2A N2 H2B 108.2 . . ?
Be2 N3 Be2 109.5(3) . 2_655 ?
Be2 N3 H3A 109.8 . . ?
Be2 N3 H3A 109.8 2_655 . ?
Be2 N3 H3B 109.8 . . ?
Be2 N3 H3B 109.8 2_655 . ?
H3A N3 H3B 108.2 . . ?
Be1 N4 Be1 109.8(3) . 2_655 ?
Be1 N4 H4A 109.7 . . ?
Be1 N4 H4A 109.7 2_655 . ?
Be1 N4 H4B 109.7 . . ?
Be1 N4 H4B 109.7 2_655 . ?
H4A N4 H4B 108.2 . . ?
Be1 N5 H5A 109.5 . . ?
Be1 N5 H5B 109.5 . . ?
H5A N5 H5B 109.5 . . ?
Be1 N5 H5C 109.5 . . ?
H5A N5 H5C 109.5 . . ?
H5B N5 H5C 109.5 . . ?
Be2 N6 H6A 109.5 2_655 . ?
Be2 N6 H6B 109.5 2_655 . ?
H6A N6 H6B 109.5 . . ?
Be2 N6 H6C 109.5 2_655 . ?
H6A N6 H6C 109.5 . . ?
H6B N6 H6C 109.5 . . ?
H1 N7 H2 111(4) . . ?
H1 N7 H3 112(4) . . ?
H2 N7 H3 104(4) . . ?
H4 N8 H5 105(4) . . ?
H4 N8 H6 104(5) . . ?
H5 N8 H6 113(4) . . ?
H7 N9 H8 110(6) . . ?
H7 N9 H9 103(6) . . ?
H8 N9 H9 113(4) . . ?

loop_
_geom_bond_atom_site_label_1
_geom_bond_atom_site_label_2
_geom_bond_distance
_geom_bond_site_symmetry_2
_geom_bond_publ_flag
Be1 N1 1.716(4) . ?
Be1 N4 1.716(4) . ?
Be1 N2 1.721(4) . ?
Be1 N5 1.787(4) . ?
Be2 N2 1.715(4) . ?
Be2 N3 1.722(4) . ?
Be2 N1 1.723(4) 2_655 ?
Be2 N6 1.791(4) 2_655 ?
N1 Be2 1.722(4) 2_655 ?
N1 H1A 0.9100 . ?
N1 H1B 0.9100 . ?
N2 H2A 0.9100 . ?
N2 H2B 0.9100 . ?
N3 Be2 1.722(4) 2_655 ?
N3 H3A 0.9100 . ?
N3 H3B 0.9100 . ?
N4 Be1 1.716(4) 2_655 ?
N4 H4A 0.9100 . ?
N4 H4B 0.9100 . ?
N5 H5A 0.9100 . ?
N5 H5B 0.9100 . ?
N5 H5C 0.9100 . ?
N6 Be2 1.791(4) 2_655 ?
N6 H6A 0.9100 . ?
N6 H6B 0.9100 . ?
N6 H6C 0.9100 . ?
N7 H1 0.84(5) . ?
N7 H2 0.91(5) . ?
N7 H3 0.87(5) . ?
N8 H4 0.93(6) . ?
N8 H5 0.89(4) . ?
N8 H6 0.83(4) . ?
N9 H7 0.74(8) . ?
N9 H8 0.76(5) . ?
N9 H9 0.90(5) . ?
